data_7008577
loop_
_publ_author_name
'Channa, Asif'
'Steed, Jonathan W.'

_publ_section_title
;
 Anion and cation binding by a pendant arm cyclam and its macrobicyclic
 derivatives.
;
_journal_issue 14
_journal_name_full 'Dalton transactions (Cambridge, England : 2003)'
_journal_page_first 2455
_journal_page_last 2461
_journal_paper_doi 10.1039/b504561d
_journal_year 2005
_chemical_formula_sum 'C24.6 H52.3 Cl0.7 Cu N4 O6.8'
_chemical_formula_weight 601.36
_chemical_name_common Copper(ii)(THPC)diacetate.chloride
_chemical_name_systematic
;
?
;
_space_group_IT_number 14
_symmetry_cell_setting monoclinic
_symmetry_space_group_name_Hall '-P 2ybc'
_symmetry_space_group_name_H-M 'P 1 21/c 1'
_atom_sites_solution_hydrogens geom
_atom_sites_solution_primary direct
_atom_sites_solution_secondary difmap
_audit_creation_method SHELXL-97
_cell_angle_alpha 90.00
_cell_angle_beta 105.080(4)
_cell_angle_gamma 90.00
_cell_formula_units_Z 4
_cell_length_a 17.0421(15)
_cell_length_b 8.2819(6)
_cell_length_c 20.5152(15)
_cell_measurement_temperature 100(2)
_cell_volume 2795.8(4)
_computing_cell_refinement DENZO-SMN
_computing_data_collection 'Nonius Collect'
_computing_data_reduction DENZO-SMN
_computing_molecular_graphics 'XSeed interface to POVRay'
_computing_publication_material 'CIFTAB (Sheldrick, 1997)'
_computing_structure_refinement 'SHELXL-97 (Sheldrick, 1997)'
_computing_structure_solution 'SHELXS-97 (Sheldrick, 1990)'
_diffrn_ambient_temperature 100(2)
_diffrn_measured_fraction_theta_full 0.986
_diffrn_measured_fraction_theta_max 0.986
_diffrn_measurement_method \w
_diffrn_radiation_monochromator graphite
_diffrn_radiation_source 'fine-focus sealed tube'
_diffrn_radiation_type MoK\a
_diffrn_radiation_wavelength 0.71073
_diffrn_reflns_av_R_equivalents 0.0999
_diffrn_reflns_av_sigmaI/netI 0.1226
_diffrn_reflns_limit_h_max 22
_diffrn_reflns_limit_h_min -20
_diffrn_reflns_limit_k_max 9
_diffrn_reflns_limit_k_min -10
_diffrn_reflns_limit_l_max 26
_diffrn_reflns_limit_l_min -25
_diffrn_reflns_number 17013
_diffrn_reflns_theta_full 27.50
_diffrn_reflns_theta_max 27.50
_diffrn_reflns_theta_min 3.05
_diffrn_standards_decay_% 0
_diffrn_standards_number 0
_exptl_absorpt_coefficient_mu 0.897
_exptl_absorpt_correction_T_max 0.9157
_exptl_absorpt_correction_T_min 0.6626
_exptl_absorpt_correction_type empirical
_exptl_crystal_colour blue
_exptl_crystal_density_diffrn 1.429
_exptl_crystal_density_method 'not measured'
_exptl_crystal_description plate
_exptl_crystal_F_000 1293
_exptl_crystal_size_max 0.50
_exptl_crystal_size_mid 0.40
_exptl_crystal_size_min 0.10
_refine_diff_density_max 0.595
_refine_diff_density_min -0.533
_refine_diff_density_rms 0.085
_refine_ls_extinction_coef 0.0020(4)
_refine_ls_extinction_expression Fc^*^=kFc[1+0.001xFc^2^\l^3^/sin(2\q)]^-1/4^
_refine_ls_extinction_method SHELXL
_refine_ls_goodness_of_fit_ref 1.066
_refine_ls_hydrogen_treatment mixed
_refine_ls_matrix_type full
_refine_ls_number_parameters 336
_refine_ls_number_reflns 6347
_refine_ls_number_restraints 0
_refine_ls_restrained_S_all 1.066
_refine_ls_R_factor_all 0.1142
_refine_ls_R_factor_gt 0.0696
_refine_ls_shift/su_max 0.000
_refine_ls_shift/su_mean 0.000
_refine_ls_structure_factor_coef Fsqd
_refine_ls_weighting_details 'calc w=1/[\s^2^(Fo^2^)+(0.0203P)^2^+4.8615P] where P=(Fo^2^+2Fc^2^)/3'
_refine_ls_weighting_scheme calc
_refine_ls_wR_factor_gt 0.1069
_refine_ls_wR_factor_ref 0.1180
_reflns_number_gt 4427
_reflns_number_total 6347
_reflns_threshold_expression >2sigma(I)
_cod_data_source_file b504561d.txt
_cod_data_source_block AC41NEW
_cod_original_sg_symbol_H-M P21/c
_cod_original_formula_sum 'C24.60 H52.30 Cl0.70 Cu N4 O6.80'
_cod_database_code 7008577

loop_
_symmetry_equiv_pos_as_xyz
'x, y, z'
'-x, y+1/2, -z+1/2'
'-x, -y, -z'
'x, -y-1/2, z-1/2'

loop_
_atom_site_label
_atom_site_type_symbol
_atom_site_fract_x
_atom_site_fract_y
_atom_site_fract_z
_atom_site_U_iso_or_equiv
_atom_site_adp_type
_atom_site_occupancy
_atom_site_symmetry_multiplicity
_atom_site_calc_flag
_atom_site_refinement_flags
_atom_site_disorder_assembly
_atom_site_disorder_group
Cu1 Cu 0.23081(2) 0.48914(5) 0.21122(2) 0.01604(14) Uani 1 1 d . . .
Cl1 Cl 0.10735(12) 0.0787(2) 0.20222(9) 0.0234(3) Uani 0.70 1 d P A 2
O1 O 0.29876(14) 0.7207(3) 0.20741(11) 0.0191(5) Uani 1 1 d . . .
O2 O 0.50100(17) 0.4913(4) 0.10447(17) 0.0453(8) Uani 1 1 d . . .
O3 O 0.18538(15) 0.9159(3) -0.01009(12) 0.0237(6) Uani 1 1 d . . .
O4 O 0.22544(19) 0.8786(4) 0.43786(15) 0.0234(7) Uiso 0.80 1 d P B 1
O5 O 0.31648(14) 0.8738(3) 0.09734(12) 0.0213(6) Uani 1 1 d . . .
O6 O 0.44382(15) 0.7861(3) 0.13139(13) 0.0281(6) Uani 1 1 d . . .
O7 O 0.0458(5) 0.0591(10) 0.1423(4) 0.0253(19) Uiso 0.30 1 d P C 1
O8 O 0.1373(7) 0.1192(14) 0.2228(6) 0.032(3) Uiso 0.30 1 d P C 1
N1 N 0.33035(17) 0.4038(3) 0.28779(14) 0.0186(6) Uani 1 1 d . . .
N2 N 0.27579(17) 0.3445(3) 0.14545(13) 0.0161(6) Uani 1 1 d . . .
N3 N 0.13008(17) 0.5741(3) 0.13506(14) 0.0177(6) Uani 1 1 d . . .
N4 N 0.15871(17) 0.5332(3) 0.27699(14) 0.0190(7) Uani 1 1 d . . .
C1 C 0.3786(2) 0.2994(4) 0.25248(17) 0.0209(8) Uani 1 1 d . . .
H1A H 0.4187 0.3663 0.2374 0.025 Uiso 1 1 calc R . .
H1B H 0.4086 0.2164 0.2840 0.025 Uiso 1 1 calc R . .
C2 C 0.3224(2) 0.2191(4) 0.19271(17) 0.0197(8) Uani 1 1 d . . .
H2A H 0.3542 0.1518 0.1689 0.024 Uiso 1 1 calc R . .
H2B H 0.2841 0.1479 0.2081 0.024 Uiso 1 1 calc R . .
C3 C 0.2123(2) 0.2555(4) 0.09418(17) 0.0192(8) Uani 1 1 d . . .
H3A H 0.1859 0.1764 0.1177 0.023 Uiso 1 1 calc R . .
H3B H 0.2390 0.1944 0.0644 0.023 Uiso 1 1 calc R . .
C4 C 0.1470(2) 0.3641(4) 0.05052(17) 0.0191(8) Uani 1 1 d . . .
H4A H 0.1736 0.4515 0.0311 0.023 Uiso 1 1 calc R . .
H4B H 0.1136 0.3000 0.0126 0.023 Uiso 1 1 calc R . .
C5 C 0.0920(2) 0.4385(4) 0.08988(17) 0.0195(8) Uani 1 1 d . . .
H5A H 0.0421 0.4788 0.0575 0.023 Uiso 1 1 calc R . .
H5B H 0.0756 0.3534 0.1176 0.023 Uiso 1 1 calc R . .
C6 C 0.0689(2) 0.6331(4) 0.17104(17) 0.0205(8) Uani 1 1 d . . .
H6A H 0.0803 0.7471 0.1849 0.025 Uiso 1 1 calc R . .
H6B H 0.0134 0.6267 0.1406 0.025 Uiso 1 1 calc R . .
C7 C 0.0750(2) 0.5290(4) 0.23200(17) 0.0216(8) Uani 1 1 d . . .
H7A H 0.0361 0.5678 0.2570 0.026 Uiso 1 1 calc R . .
H7B H 0.0604 0.4164 0.2176 0.026 Uiso 1 1 calc R . .
C8 C 0.1619(2) 0.4081(4) 0.33018(17) 0.0216(8) Uani 1 1 d . . .
H8A H 0.1374 0.3073 0.3079 0.026 Uiso 1 1 calc R . .
H8B H 0.1279 0.4451 0.3598 0.026 Uiso 1 1 calc R . .
C9 C 0.2460(2) 0.3699(5) 0.37380(18) 0.0240(8) Uani 1 1 d . . .
H9A H 0.2411 0.2954 0.4103 0.029 Uiso 1 1 calc R . .
H9B H 0.2714 0.4708 0.3952 0.029 Uiso 1 1 calc R . .
C10 C 0.3016(2) 0.2939(5) 0.33537(17) 0.0225(8) Uani 1 1 d . . .
H10A H 0.3499 0.2503 0.3686 0.027 Uiso 1 1 calc R . .
H10B H 0.2727 0.2016 0.3091 0.027 Uiso 1 1 calc R . .
C11 C 0.3874(2) 0.5253(4) 0.33034(17) 0.0225(8) Uani 1 1 d . . .
H11A H 0.4334 0.4654 0.3598 0.027 Uiso 1 1 calc R . .
H11B H 0.3582 0.5795 0.3601 0.027 Uiso 1 1 calc R . .
C12 C 0.4222(2) 0.6548(4) 0.29388(18) 0.0234(8) Uani 1 1 d . . .
H12A H 0.4687 0.7060 0.3265 0.028 Uiso 1 1 calc R . .
H12B H 0.4433 0.6027 0.2585 0.028 Uiso 1 1 calc R . .
C13 C 0.3630(2) 0.7849(4) 0.26148(17) 0.0219(8) Uani 1 1 d . . .
H13A H 0.3392 0.8343 0.2959 0.026 Uiso 1 1 calc R . .
H13B H 0.3922 0.8705 0.2435 0.026 Uiso 1 1 calc R . .
C14 C 0.3303(2) 0.4375(4) 0.11161(17) 0.0176(7) Uani 1 1 d . . .
H14A H 0.3713 0.4954 0.1469 0.021 Uiso 1 1 calc R . .
H14B H 0.2969 0.5200 0.0819 0.021 Uiso 1 1 calc R . .
C15 C 0.3751(2) 0.3380(4) 0.06930(19) 0.0243(8) Uani 1 1 d . . .
H15A H 0.4016 0.2440 0.0960 0.029 Uiso 1 1 calc R . .
H15B H 0.3355 0.2967 0.0285 0.029 Uiso 1 1 calc R . .
C16 C 0.4386(3) 0.4389(5) 0.0485(2) 0.0357(10) Uani 1 1 d . . .
H16A H 0.4628 0.3746 0.0181 0.043 Uiso 1 1 calc R . .
H16B H 0.4120 0.5344 0.0231 0.043 Uiso 1 1 calc R . .
C17 C 0.1513(2) 0.7116(4) 0.09534(17) 0.0173(7) Uani 1 1 d . . .
H17A H 0.1994 0.6800 0.0797 0.021 Uiso 1 1 calc R . .
H17B H 0.1672 0.8049 0.1261 0.021 Uiso 1 1 calc R . .
C18 C 0.0850(2) 0.7667(4) 0.03424(17) 0.0190(8) Uani 1 1 d . . .
H18A H 0.0765 0.6835 -0.0016 0.023 Uiso 1 1 calc R . .
H18B H 0.0333 0.7810 0.0471 0.023 Uiso 1 1 calc R . .
C19 C 0.1095(2) 0.9251(4) 0.00788(18) 0.0203(8) Uani 1 1 d . . .
H19A H 0.0664 0.9585 -0.0323 0.024 Uiso 1 1 calc R . .
H19B H 0.1137 1.0092 0.0429 0.024 Uiso 1 1 calc R . .
C20 C 0.1807(2) 0.6976(4) 0.30709(17) 0.0200(8) Uani 1 1 d . . .
H20A H 0.1903 0.7694 0.2713 0.024 Uiso 1 1 calc R . .
H20B H 0.2327 0.6885 0.3423 0.024 Uiso 1 1 calc R . .
C21 C 0.1188(2) 0.7791(5) 0.33838(18) 0.0241(8) Uani 1 1 d . . .
H21A H 0.0986 0.7008 0.3667 0.029 Uiso 1 1 calc R D 1
H21B H 0.0719 0.8178 0.3023 0.029 Uiso 1 1 calc R D 1
C22 C 0.1608(4) 0.9256(8) 0.3828(3) 0.0220(16) Uiso 0.80 1 d P B 1
H22A H 0.1817 1.0014 0.3540 0.026 Uiso 0.80 1 calc PR B 1
H22B H 0.1196 0.9837 0.4001 0.026 Uiso 0.80 1 calc PR B 1
C23 C 0.3981(2) 0.8919(5) 0.01963(19) 0.0302(9) Uani 1 1 d . . .
H23A H 0.4553 0.8781 0.0201 0.045 Uiso 1 1 calc R . .
H23B H 0.3821 1.0047 0.0094 0.045 Uiso 1 1 calc R . .
H23C H 0.3643 0.8217 -0.0150 0.045 Uiso 1 1 calc R . .
C24 C 0.3863(2) 0.8476(4) 0.08814(18) 0.0195(8) Uani 1 1 d . . .
C25 C 0.0879(6) 0.0432(11) 0.1871(4) 0.017(5) Uiso 0.30 1 d P C 1
H1 H 0.3143 0.7589 0.1673 0.020 Uiso 1 1 d R . .
H3 H 0.2243 0.9195 0.0326 0.020 Uiso 1 1 d R . .
H4 H 0.2174 0.8063 0.4535 0.020 Uiso 0.80 1 d PR E 1
H2 H 0.4855 0.5973 0.1101 0.020 Uiso 1 1 d R . .
O4A O 0.1879(6) 1.0108(11) 0.3533(4) 0.045(4) Uiso 0.20 1 d PR B 2
H4A1 H 0.2365 1.0076 0.3760 0.054 Uiso 0.20 1 calc PR F 2
O1S O 0.3453(6) 0.9116(11) 0.4213(4) 0.072(6) Uiso 0.20 1 d PR G 2
C22A C 0.1430(15) 0.897(3) 0.3779(12) 0.017(6) Uiso 0.20 1 d P B 2
H22C H 0.1768 0.8547 0.4213 0.021 Uiso 0.20 1 calc PR B 2
H22D H 0.0952 0.9508 0.3871 0.021 Uiso 0.20 1 calc PR B 2

loop_
_atom_site_aniso_label
_atom_site_aniso_U_11
_atom_site_aniso_U_22
_atom_site_aniso_U_33
_atom_site_aniso_U_23
_atom_site_aniso_U_13
_atom_site_aniso_U_12
Cu1 0.0142(2) 0.0197(2) 0.0136(2) -0.00075(18) 0.00254(15) 0.00065(19)
Cl1 0.0268(9) 0.0242(8) 0.0216(8) 0.0013(8) 0.0104(8) -0.0048(8)
O1 0.0160(13) 0.0248(14) 0.0157(13) -0.0029(10) 0.0024(10) -0.0050(10)
O2 0.0217(15) 0.0327(17) 0.082(2) 0.0109(17) 0.0142(15) 0.0029(14)
O3 0.0261(15) 0.0246(14) 0.0192(13) 0.0002(11) 0.0037(11) -0.0051(11)
O5 0.0166(14) 0.0236(14) 0.0231(14) -0.0003(11) 0.0039(11) -0.0012(10)
O6 0.0190(14) 0.0361(16) 0.0260(15) 0.0030(12) 0.0002(12) -0.0017(12)
N1 0.0180(16) 0.0210(16) 0.0154(15) -0.0007(12) 0.0020(12) 0.0042(13)
N2 0.0172(16) 0.0166(15) 0.0136(15) 0.0007(12) 0.0023(12) -0.0030(12)
N3 0.0169(16) 0.0190(15) 0.0162(15) -0.0005(12) 0.0024(12) -0.0044(12)
N4 0.0167(15) 0.0220(17) 0.0174(15) 0.0015(12) 0.0028(12) 0.0017(12)
C1 0.0187(19) 0.024(2) 0.0199(19) -0.0005(15) 0.0051(15) 0.0058(15)
C2 0.023(2) 0.0185(19) 0.0177(19) 0.0017(15) 0.0062(16) 0.0029(15)
C3 0.022(2) 0.0186(18) 0.0167(18) -0.0038(14) 0.0041(15) -0.0054(15)
C4 0.023(2) 0.0161(18) 0.0150(18) -0.0003(14) -0.0006(15) -0.0084(15)
C5 0.0161(18) 0.0197(18) 0.0182(18) 0.0031(14) -0.0033(15) -0.0034(15)
C6 0.0119(18) 0.028(2) 0.0198(19) -0.0018(15) 0.0019(15) 0.0029(15)
C7 0.0155(18) 0.027(2) 0.0221(19) 0.0023(15) 0.0045(15) 0.0018(15)
C8 0.024(2) 0.024(2) 0.0192(19) 0.0044(15) 0.0091(16) 0.0026(16)
C9 0.027(2) 0.030(2) 0.0157(19) 0.0047(16) 0.0058(16) 0.0028(17)
C10 0.022(2) 0.027(2) 0.0158(18) 0.0058(15) 0.0005(15) 0.0065(16)
C11 0.0189(19) 0.029(2) 0.0156(18) -0.0063(16) -0.0019(15) 0.0033(16)
C12 0.0164(19) 0.028(2) 0.021(2) -0.0073(16) -0.0037(15) 0.0013(16)
C13 0.022(2) 0.024(2) 0.0184(19) -0.0082(15) 0.0023(16) -0.0058(16)
C14 0.0169(18) 0.0189(18) 0.0161(18) -0.0002(14) 0.0024(15) -0.0016(14)
C15 0.030(2) 0.0190(19) 0.028(2) -0.0007(16) 0.0137(18) 0.0019(16)
C16 0.039(3) 0.029(2) 0.047(3) 0.0030(19) 0.025(2) 0.0015(19)
C17 0.0155(18) 0.0126(17) 0.0216(19) 0.0002(14) 0.0011(15) -0.0034(14)
C18 0.0185(19) 0.0201(19) 0.0164(18) -0.0001(15) 0.0010(15) -0.0015(15)
C19 0.0187(19) 0.0204(18) 0.0196(19) -0.0006(15) 0.0009(15) 0.0002(15)
C20 0.0178(19) 0.026(2) 0.0155(18) -0.0003(15) 0.0032(15) 0.0036(15)
C21 0.026(2) 0.030(2) 0.0181(19) 0.0040(16) 0.0099(16) 0.0059(17)
C23 0.029(2) 0.036(2) 0.028(2) 0.0050(18) 0.0123(18) 0.0009(18)
C24 0.019(2) 0.0164(18) 0.022(2) -0.0032(15) 0.0035(16) -0.0043(15)

loop_
_atom_type_symbol
_atom_type_description
_atom_type_scat_dispersion_real
_atom_type_scat_dispersion_imag
_atom_type_scat_source
C C 0.0033 0.0016 'International Tables Vol C Tables 4.2.6.8 and 6.1.1.4'
H H 0.0000 0.0000 'International Tables Vol C Tables 4.2.6.8 and 6.1.1.4'
N N 0.0061 0.0033 'International Tables Vol C Tables 4.2.6.8 and 6.1.1.4'
O O 0.0106 0.0060 'International Tables Vol C Tables 4.2.6.8 and 6.1.1.4'
Cu Cu 0.3201 1.2651 'International Tables Vol C Tables 4.2.6.8 and 6.1.1.4'
Cl Cl 0.1484 0.1585 'International Tables Vol C Tables 4.2.6.8 and 6.1.1.4'

loop_
_geom_angle_atom_site_label_1
_geom_angle_atom_site_label_2
_geom_angle_atom_site_label_3
_geom_angle
_geom_angle_site_symmetry_1
_geom_angle_site_symmetry_3
_geom_angle_publ_flag
N4 Cu1 N2 153.62(11) . . ?
N4 Cu1 N1 94.12(11) . . ?
N2 Cu1 N1 85.99(11) . . ?
N4 Cu1 N3 85.30(11) . . ?
N2 Cu1 N3 94.42(11) . . ?
N1 Cu1 N3 179.37(11) . . ?
N4 Cu1 O1 105.60(10) . . ?
N2 Cu1 O1 100.78(9) . . ?
N1 Cu1 O1 89.42(10) . . ?
N3 Cu1 O1 90.98(10) . . ?
C13 O1 Cu1 125.6(2) . . ?
C1 N1 C10 106.0(3) . . ?
C1 N1 C11 108.1(3) . . ?
C10 N1 C11 107.3(3) . . ?
C1 N1 Cu1 105.6(2) . . ?
C10 N1 Cu1 110.5(2) . . ?
C11 N1 Cu1 118.6(2) . . ?
C3 N2 C2 106.2(3) . . ?
C3 N2 C14 110.4(2) . . ?
C2 N2 C14 111.5(3) . . ?
C3 N2 Cu1 114.6(2) . . ?
C2 N2 Cu1 101.57(19) . . ?
C14 N2 Cu1 112.2(2) . . ?
C5 N3 C17 111.2(3) . . ?
C5 N3 C6 107.7(3) . . ?
C17 N3 C6 108.4(3) . . ?
C5 N3 Cu1 110.3(2) . . ?
C17 N3 Cu1 112.9(2) . . ?
C6 N3 Cu1 106.11(19) . . ?
C7 N4 C8 106.5(3) . . ?
C7 N4 C20 111.9(3) . . ?
C8 N4 C20 111.7(3) . . ?
C7 N4 Cu1 103.13(19) . . ?
C8 N4 Cu1 115.9(2) . . ?
C20 N4 Cu1 107.4(2) . . ?
C2 C1 N1 109.6(3) . . ?
N2 C2 C1 109.9(3) . . ?
N2 C3 C4 114.0(3) . . ?
C5 C4 C3 112.6(3) . . ?
N3 C5 C4 114.0(3) . . ?
C7 C6 N3 108.4(3) . . ?
N4 C7 C6 110.5(3) . . ?
N4 C8 C9 115.1(3) . . ?
C8 C9 C10 113.8(3) . . ?
N1 C10 C9 116.0(3) . . ?
N1 C11 C12 117.5(3) . . ?
C13 C12 C11 114.9(3) . . ?
O1 C13 C12 111.2(3) . . ?
N2 C14 C15 116.2(3) . . ?
C16 C15 C14 111.1(3) . . ?
O2 C16 C15 112.5(3) . . ?
N3 C17 C18 116.3(3) . . ?
C19 C18 C17 109.8(3) . . ?
O3 C19 C18 113.3(3) . . ?
N4 C20 C21 116.6(3) . . ?
C22A C21 C20 117.6(11) . . ?
C22A C21 C22 9.0(11) . . ?
C20 C21 C22 108.9(3) . . ?
O4 C22 C21 113.2(4) . . ?
O6 C24 O5 123.9(3) . . ?
O6 C24 C23 119.3(3) . . ?
O5 C24 C23 116.8(3) . . ?
O7 C25 O8 137.1(12) . . ?
C21 C22A O4A 114.1(16) . . ?

loop_
_geom_bond_atom_site_label_1
_geom_bond_atom_site_label_2
_geom_bond_distance
_geom_bond_site_symmetry_2
_geom_bond_publ_flag
Cu1 N4 2.080(3) . ?
Cu1 N2 2.093(3) . ?
Cu1 N1 2.111(3) . ?
Cu1 N3 2.118(3) . ?
Cu1 O1 2.252(2) . ?
O1 C13 1.442(4) . ?
O2 C16 1.415(5) . ?
O3 C19 1.436(4) . ?
O4 C22 1.412(7) . ?
O5 C24 1.271(4) . ?
O6 C24 1.247(4) . ?
O7 C25 1.017(11) . ?
O8 C25 1.150(14) . ?
N1 C1 1.503(4) . ?
N1 C10 1.507(4) . ?
N1 C11 1.509(4) . ?
N2 C3 1.493(4) . ?
N2 C2 1.499(4) . ?
N2 C14 1.507(4) . ?
N3 C5 1.493(4) . ?
N3 C17 1.498(4) . ?
N3 C6 1.507(4) . ?
N4 C7 1.485(4) . ?
N4 C8 1.496(4) . ?
N4 C20 1.502(4) . ?
C1 C2 1.501(5) . ?
C3 C4 1.527(5) . ?
C4 C5 1.518(5) . ?
C6 C7 1.501(5) . ?
C8 C9 1.514(5) . ?
C9 C10 1.517(5) . ?
C11 C12 1.514(5) . ?
C12 C13 1.508(5) . ?
C14 C15 1.537(5) . ?
C15 C16 1.513(5) . ?
C17 C18 1.523(5) . ?
C18 C19 1.518(5) . ?
C20 C21 1.527(5) . ?
C21 C22A 1.27(2) . ?
C21 C22 1.573(7) . ?
C23 C24 1.516(5) . ?
O4A C22A 1.39(2) . ?

loop_
_geom_hbond_atom_site_label_D
_geom_hbond_atom_site_label_H
_geom_hbond_atom_site_label_A
_geom_hbond_distance_DH
_geom_hbond_distance_HA
_geom_hbond_distance_DA
_geom_hbond_angle_DHA
_geom_hbond_site_symmetry_A
O1 H1 O5 0.98 1.73 2.675(3) 160.4 .
O1 H1 O6 0.98 2.51 3.293(3) 136.5 .
O3 H3 O5 0.95 1.81 2.722(3) 158.6 .
O2 H2 O6 0.93 1.82 2.738(4) 168.7 .
O4A H4A1 O1S 0.84 2.01 2.807 158.2 .
O4 H4 O3 0.71 2.11 2.816(4) 173.9 4_576

loop_
_geom_torsion_atom_site_label_1
_geom_torsion_atom_site_label_2
_geom_torsion_atom_site_label_3
_geom_torsion_atom_site_label_4
_geom_torsion
_geom_torsion_site_symmetry_1
_geom_torsion_site_symmetry_2
_geom_torsion_site_symmetry_3
_geom_torsion_site_symmetry_4
_geom_torsion_publ_flag
N4 Cu1 O1 C13 70.4(3) . . . . ?
N2 Cu1 O1 C13 -109.5(2) . . . . ?
N1 Cu1 O1 C13 -23.7(2) . . . . ?
N3 Cu1 O1 C13 155.8(2) . . . . ?
N4 Cu1 N1 C1 156.9(2) . . . . ?
N2 Cu1 N1 C1 3.4(2) . . . . ?
N3 Cu1 N1 C1 133(11) . . . . ?
O1 Cu1 N1 C1 -97.5(2) . . . . ?
N4 Cu1 N1 C10 42.7(2) . . . . ?
N2 Cu1 N1 C10 -110.8(2) . . . . ?
N3 Cu1 N1 C10 19(11) . . . . ?
O1 Cu1 N1 C10 148.3(2) . . . . ?
N4 Cu1 N1 C11 -81.7(2) . . . . ?
N2 Cu1 N1 C11 124.7(2) . . . . ?
N3 Cu1 N1 C11 -105(11) . . . . ?
O1 Cu1 N1 C11 23.9(2) . . . . ?
N4 Cu1 N2 C3 47.7(4) . . . . ?
N1 Cu1 N2 C3 138.9(2) . . . . ?
N3 Cu1 N2 C3 -40.6(2) . . . . ?
O1 Cu1 N2 C3 -132.5(2) . . . . ?
N4 Cu1 N2 C2 -66.3(3) . . . . ?
N1 Cu1 N2 C2 24.9(2) . . . . ?
N3 Cu1 N2 C2 -154.6(2) . . . . ?
O1 Cu1 N2 C2 113.53(19) . . . . ?
N4 Cu1 N2 C14 174.6(2) . . . . ?
N1 Cu1 N2 C14 -94.2(2) . . . . ?
N3 Cu1 N2 C14 86.2(2) . . . . ?
O1 Cu1 N2 C14 -5.6(2) . . . . ?
N4 Cu1 N3 C5 -110.6(2) . . . . ?
N2 Cu1 N3 C5 43.0(2) . . . . ?
N1 Cu1 N3 C5 -87(11) . . . . ?
O1 Cu1 N3 C5 143.9(2) . . . . ?
N4 Cu1 N3 C17 124.4(2) . . . . ?
N2 Cu1 N3 C17 -82.1(2) . . . . ?
N1 Cu1 N3 C17 148(11) . . . . ?
O1 Cu1 N3 C17 18.8(2) . . . . ?
N4 Cu1 N3 C6 5.8(2) . . . . ?
N2 Cu1 N3 C6 159.3(2) . . . . ?
N1 Cu1 N3 C6 29(11) . . . . ?
O1 Cu1 N3 C6 -99.8(2) . . . . ?
N2 Cu1 N4 C7 -67.8(3) . . . . ?
N1 Cu1 N4 C7 -157.1(2) . . . . ?
N3 Cu1 N4 C7 22.7(2) . . . . ?
O1 Cu1 N4 C7 112.4(2) . . . . ?
N2 Cu1 N4 C8 48.1(4) . . . . ?
N1 Cu1 N4 C8 -41.2(2) . . . . ?
N3 Cu1 N4 C8 138.6(2) . . . . ?
O1 Cu1 N4 C8 -131.7(2) . . . . ?
N2 Cu1 N4 C20 173.8(2) . . . . ?
N1 Cu1 N4 C20 84.6(2) . . . . ?
N3 Cu1 N4 C20 -95.7(2) . . . . ?
O1 Cu1 N4 C20 -6.0(2) . . . . ?
C10 N1 C1 C2 85.1(3) . . . . ?
C11 N1 C1 C2 -160.1(3) . . . . ?
Cu1 N1 C1 C2 -32.1(3) . . . . ?
C3 N2 C2 C1 -170.8(3) . . . . ?
C14 N2 C2 C1 69.0(3) . . . . ?
Cu1 N2 C2 C1 -50.6(3) . . . . ?
N1 C1 C2 N2 58.4(4) . . . . ?
C2 N2 C3 C4 167.5(3) . . . . ?
C14 N2 C3 C4 -71.6(3) . . . . ?
Cu1 N2 C3 C4 56.2(3) . . . . ?
N2 C3 C4 C5 -69.4(4) . . . . ?
C17 N3 C5 C4 62.2(4) . . . . ?
C6 N3 C5 C4 -179.2(3) . . . . ?
Cu1 N3 C5 C4 -63.9(3) . . . . ?
C3 C4 C5 N3 75.6(4) . . . . ?
C5 N3 C6 C7 84.5(3) . . . . ?
C17 N3 C6 C7 -155.1(3) . . . . ?
Cu1 N3 C6 C7 -33.6(3) . . . . ?
C8 N4 C7 C6 -171.7(3) . . . . ?
C20 N4 C7 C6 66.0(3) . . . . ?
Cu1 N4 C7 C6 -49.2(3) . . . . ?
N3 C6 C7 N4 57.8(4) . . . . ?
C7 N4 C8 C9 169.0(3) . . . . ?
C20 N4 C8 C9 -68.5(4) . . . . ?
Cu1 N4 C8 C9 55.0(4) . . . . ?
N4 C8 C9 C10 -64.7(4) . . . . ?
C1 N1 C10 C9 -175.9(3) . . . . ?
C11 N1 C10 C9 68.7(4) . . . . ?
Cu1 N1 C10 C9 -62.0(3) . . . . ?
C8 C9 C10 N1 71.0(4) . . . . ?
C1 N1 C11 C12 68.5(4) . . . . ?
C10 N1 C11 C12 -177.5(3) . . . . ?
Cu1 N1 C11 C12 -51.5(4) . . . . ?
N1 C11 C12 C13 73.4(4) . . . . ?
Cu1 O1 C13 C12 44.2(4) . . . . ?
C11 C12 C13 O1 -65.5(4) . . . . ?
C3 N2 C14 C15 -58.4(4) . . . . ?
C2 N2 C14 C15 59.3(4) . . . . ?
Cu1 N2 C14 C15 172.5(2) . . . . ?
N2 C14 C15 C16 -169.9(3) . . . . ?
C14 C15 C16 O2 63.8(4) . . . . ?
C5 N3 C17 C18 48.3(4) . . . . ?
C6 N3 C17 C18 -69.9(4) . . . . ?
Cu1 N3 C17 C18 172.9(2) . . . . ?
N3 C17 C18 C19 169.0(3) . . . . ?
C17 C18 C19 O3 57.6(4) . . . . ?
C7 N4 C20 C21 48.2(4) . . . . ?
C8 N4 C20 C21 -71.1(4) . . . . ?
Cu1 N4 C20 C21 160.7(2) . . . . ?
N4 C20 C21 C22A 163.2(12) . . . . ?
N4 C20 C21 C22 165.6(3) . . . . ?
C22A C21 C22 O4 103(8) . . . . ?
C20 C21 C22 O4 -63.1(5) . . . . ?
C20 C21 C22A O4A 47(2) . . . . ?
C22 C21 C22A O4A 33(7) . . . . ?
